data_7047314
loop_
_publ_author_name
'Zhang, Guojie'
'Chen, Ya'
'Liao, Longyu'
'Lu, Huanchang'
'Zhang, Zhenqi'
'Ma, Qing'
'Yang, Hongwei'
'Fan, Guijuan'

_publ_section_title
;
 5-Amino-1H-1,2,4-triazole-3-carbohydrazide and its applications in the
 synthesis of energetic salts: a new strategy for constructing the
 nitrogen-rich cation based on the energetic moiety combination.
;
_journal_issue 38
_journal_name_full 'Dalton transactions (Cambridge, England : 2003)'
_journal_page_first 13391
_journal_page_last 13401
_journal_paper_doi 10.1039/c8dt01760c
_journal_volume 47
_journal_year 2018
_chemical_formula_moiety '2(Cl O4), C3 H8 N6 O, 3(H2 O)'
_chemical_formula_sum 'C3 H14 Cl2 N6 O12'
_chemical_formula_weight 397.10
_space_group_crystal_system monoclinic
_space_group_IT_number 14
_space_group_name_Hall '-P 2yn'
_space_group_name_H-M_alt 'P 1 21/n 1'
_symmetry_space_group_name_Hall '-P 2yn'
_symmetry_space_group_name_H-M 'P 1 21/n 1'
_atom_sites_solution_hydrogens mixed
_audit_creation_method SHELXL-2017/1
_audit_update_record
;
2018-07-22 deposited with the CCDC.
2018-08-20 downloaded from the CCDC.
;
_cell_angle_alpha 90
_cell_angle_beta 93.743(6)
_cell_angle_gamma 90
_cell_formula_units_Z 4
_cell_length_a 14.953(4)
_cell_length_b 4.8569(12)
_cell_length_c 19.280(5)
_cell_measurement_reflns_used 905
_cell_measurement_temperature 100(2)
_cell_measurement_theta_max 22.29
_cell_measurement_theta_min 3.34
_cell_volume 1397.2(6)
_computing_cell_refinement 'SAINT v8.34A (Bruker, 2013)'
_computing_data_collection "'Bruker APEX2"
_computing_data_reduction 'SAINT v8.34A (Bruker, 2013)'
_computing_molecular_graphics 'Olex2 (Dolomanov et al., 2009)'
_computing_publication_material 'Olex2 (Dolomanov et al., 2009)'
_computing_structure_refinement 'SHELXL-2017/1 (Sheldrick, 2017)'
_computing_structure_solution 'SHELXT 2014/5 (Sheldrick, 2014)'
_diffrn_ambient_temperature 100(2)
_diffrn_measured_fraction_theta_full 0.981
_diffrn_measured_fraction_theta_max 0.976
_diffrn_measurement_device_type 'Bruker APEX-II CCD'
_diffrn_measurement_method '\f and \w scans'
_diffrn_radiation_type MoK\a
_diffrn_radiation_wavelength 0.71073
_diffrn_reflns_av_R_equivalents 0.0712
_diffrn_reflns_av_unetI/netI 0.0814
_diffrn_reflns_Laue_measured_fraction_full 0.981
_diffrn_reflns_Laue_measured_fraction_max 0.976
_diffrn_reflns_limit_h_max 15
_diffrn_reflns_limit_h_min -18
_diffrn_reflns_limit_k_max 6
_diffrn_reflns_limit_k_min -6
_diffrn_reflns_limit_l_max 24
_diffrn_reflns_limit_l_min -24
_diffrn_reflns_number 8214
_diffrn_reflns_point_group_measured_fraction_full 0.981
_diffrn_reflns_point_group_measured_fraction_max 0.976
_diffrn_reflns_theta_full 25.242
_diffrn_reflns_theta_max 26.357
_diffrn_reflns_theta_min 1.672
_exptl_absorpt_coefficient_mu 0.546
_exptl_absorpt_correction_T_max 0.7454
_exptl_absorpt_correction_T_min 0.6391
_exptl_absorpt_correction_type multi-scan
_exptl_absorpt_process_details
;
SADABS-2014/5 (Bruker,2014/5) was used for absorption correction.
wR2(int) was 0.0746 before and 0.0617 after correction.
The Ratio of minimum to maximum transmission is 0.8574.
The \l/2 correction factor is 0.00150.
;
_exptl_crystal_colour colourless
_exptl_crystal_density_diffrn 1.888
_exptl_crystal_description block
_exptl_crystal_F_000 816
_exptl_crystal_size_max 0.180
_exptl_crystal_size_mid 0.150
_exptl_crystal_size_min 0.110
_refine_diff_density_max 0.531
_refine_diff_density_min -0.617
_refine_diff_density_rms 0.116
_refine_ls_extinction_method none
_refine_ls_goodness_of_fit_ref 1.029
_refine_ls_hydrogen_treatment constr
_refine_ls_matrix_type full
_refine_ls_number_parameters 219
_refine_ls_number_reflns 2769
_refine_ls_number_restraints 8
_refine_ls_restrained_S_all 1.046
_refine_ls_R_factor_all 0.0744
_refine_ls_R_factor_gt 0.0528
_refine_ls_shift/su_max 0.000
_refine_ls_shift/su_mean 0.000
_refine_ls_structure_factor_coef Fsqd
_refine_ls_weighting_details 'w=1/[\s^2^(Fo^2^)+(0.0744P)^2^] where P=(Fo^2^+2Fc^2^)/3'
_refine_ls_weighting_scheme calc
_refine_ls_wR_factor_gt 0.1320
_refine_ls_wR_factor_ref 0.1450
_reflns_Friedel_coverage 0.000
_reflns_number_gt 2061
_reflns_number_total 2769
_reflns_threshold_expression 'I > 2\s(I)'
_cod_data_source_file c8dt01760c2.cif
_cod_data_source_block DPC-ATCH
_cod_depositor_comments 'Adding full bibliography for 7047309--7047314.cif.'
_cod_database_code 7047314
_shelx_shelxl_version_number 2017/1
_shelx_space_group_comment
;
The symmetry employed for this shelxl refinement is uniquely defined
by the following loop, which should always be used as a source of
symmetry information in preference to the above space-group names.
They are only intended as comments.
;
_shelx_estimated_absorpt_t_min 0.908
_shelx_estimated_absorpt_t_max 0.942

loop_
_space_group_symop_operation_xyz
'x, y, z'
'-x+1/2, y+1/2, -z+1/2'
'-x, -y, -z'
'x-1/2, -y-1/2, z-1/2'

loop_
_atom_site_label
_atom_site_type_symbol
_atom_site_fract_x
_atom_site_fract_y
_atom_site_fract_z
_atom_site_U_iso_or_equiv
_atom_site_adp_type
_atom_site_occupancy
_atom_site_site_symmetry_order
_atom_site_calc_flag
_atom_site_refinement_flags_posn
_atom_site_refinement_flags_adp
_atom_site_refinement_flags_occupancy
_atom_site_disorder_assembly
_atom_site_disorder_group
Cl2 Cl 0.04750(6) 0.52590(18) 0.36499(4) 0.0111(2) Uani 1 1 d . . . . .
Cl1 Cl 0.56559(6) 0.86210(19) 0.33985(4) 0.0141(2) Uani 1 1 d . . . . .
O5 O 0.27016(17) 0.8920(5) 0.30757(12) 0.0127(6) Uani 1 1 d . . . . .
O1W O 0.23783(18) 0.5883(5) 0.66546(12) 0.0138(6) Uani 1 1 d G . . . .
H1WA H 0.219050 0.421923 0.672753 0.021 Uiso 1 1 d G U . . .
H1WB H 0.293682 0.587172 0.681232 0.021 Uiso 1 1 d G U . . .
O9 O 0.04364(17) 0.7954(5) 0.33340(12) 0.0131(6) Uani 1 1 d . . . . .
O6 O 0.12221(17) 0.3737(5) 0.33808(12) 0.0149(6) Uani 1 1 d . . . . .
O4 O 0.48000(18) 0.9759(5) 0.31392(13) 0.0165(6) Uani 1 1 d . . . . .
O2W O 0.34612(18) 0.5859(5) 0.81049(14) 0.0163(6) Uani 1 1 d G . . . .
H2WA H 0.401287 0.585270 0.798701 0.025 Uiso 1 1 d G U . . .
H2WB H 0.328036 0.417022 0.804085 0.025 Uiso 1 1 d G U . . .
O7 O 0.06480(19) 0.5561(5) 0.43916(12) 0.0185(6) Uani 1 1 d . . . . .
O8 O -0.03433(18) 0.3817(6) 0.34988(14) 0.0204(6) Uani 1 1 d . . . . .
O2 O 0.56114(19) 0.5667(6) 0.33239(15) 0.0223(7) Uani 1 1 d . . . . .
O3 O 0.63604(19) 0.9690(6) 0.30175(15) 0.0222(7) Uani 1 1 d . . . . .
O1 O 0.58095(19) 0.9331(6) 0.41254(13) 0.0220(7) Uani 1 1 d . . . . .
N4 N 0.2060(2) 1.0051(6) 0.43904(14) 0.0121(7) Uani 1 1 d . . . . .
H4 H 0.185485 1.129780 0.408956 0.015 Uiso 1 1 calc R U . . .
N5 N 0.3480(2) 0.5237(6) 0.35203(14) 0.0122(7) Uani 1 1 d . . . . .
H5 H 0.363376 0.417285 0.387781 0.015 Uiso 1 1 calc R U . . .
N2 N 0.2357(2) 0.7723(6) 0.53243(14) 0.0128(7) Uani 1 1 d . . . . .
H2 H 0.236476 0.718704 0.576065 0.015 Uiso 1 1 calc R U . . .
N6 N 0.3782(2) 0.4747(6) 0.28456(14) 0.0107(7) Uani 1 1 d . . . . .
H6A H 0.421938 0.344240 0.287279 0.016 Uiso 1 1 calc R U . . .
H6B H 0.400346 0.633550 0.267484 0.016 Uiso 1 1 calc R U . . .
H6C H 0.331478 0.414929 0.255825 0.016 Uiso 1 1 calc R U . . .
N3 N 0.2842(2) 0.6473(6) 0.48279(14) 0.0129(7) Uani 1 1 d . . . . .
N1 N 0.1331(2) 1.1427(7) 0.54002(15) 0.0167(7) Uani 1 1 d . . . . .
H1A H 0.125744 1.112800 0.584312 0.020 Uiso 1 1 calc R U . . .
H1B H 0.104075 1.278071 0.518135 0.020 Uiso 1 1 calc R U . . .
C1 C 0.2948(2) 0.7423(7) 0.35723(17) 0.0102(8) Uani 1 1 d . . . . .
C2 C 0.2631(3) 0.7940(7) 0.42690(17) 0.0114(8) Uani 1 1 d . . . . .
C3 C 0.1874(3) 0.9845(7) 0.50644(17) 0.0125(8) Uani 1 1 d . . . . .
OW2A O 0.4235(3) 0.2050(11) 0.4474(2) 0.0209(10) Uani 0.525(5) 1 d DG . P A 2
H2A1 H 0.407505 0.184978 0.490372 0.031 Uiso 0.525(5) 1 d DG U P A 2
H2A2 H 0.474194 0.110316 0.446865 0.031 Uiso 0.525(5) 1 d DG U P A 2
OW2B O 0.4654(4) 0.3700(11) 0.4600(3) 0.0209(10) Uani 0.475(5) 1 d DG . P A 1
H2B1 H 0.438045 0.306775 0.496995 0.031 Uiso 0.475(5) 1 d DG U P A 1
H2B2 H 0.504832 0.209446 0.455187 0.031 Uiso 0.475(5) 1 d DG U P A 1

loop_
_atom_site_aniso_label
_atom_site_aniso_U_11
_atom_site_aniso_U_22
_atom_site_aniso_U_33
_atom_site_aniso_U_23
_atom_site_aniso_U_13
_atom_site_aniso_U_12
Cl2 0.0110(5) 0.0102(5) 0.0122(4) 0.0008(3) 0.0022(3) 0.0001(4)
Cl1 0.0103(5) 0.0112(5) 0.0207(5) -0.0008(3) 0.0001(3) -0.0003(4)
O5 0.0109(14) 0.0153(14) 0.0120(12) 0.0027(10) 0.0015(10) 0.0029(12)
O1W 0.0134(15) 0.0138(14) 0.0141(13) 0.0027(10) -0.0002(11) -0.0020(12)
O9 0.0167(15) 0.0079(13) 0.0150(12) 0.0056(9) 0.0035(10) 0.0003(11)
O6 0.0108(15) 0.0154(15) 0.0188(13) 0.0013(10) 0.0041(10) 0.0075(12)
O4 0.0134(15) 0.0131(14) 0.0224(14) 0.0016(10) -0.0030(11) 0.0043(12)
O2W 0.0127(15) 0.0129(14) 0.0238(14) -0.0018(11) 0.0040(11) -0.0012(12)
O7 0.0258(17) 0.0227(16) 0.0073(12) 0.0016(10) 0.0031(11) -0.0002(13)
O8 0.0090(15) 0.0176(16) 0.0343(16) 0.0027(12) -0.0018(11) -0.0051(12)
O2 0.0162(16) 0.0070(14) 0.0433(18) -0.0032(11) -0.0022(13) 0.0009(12)
O3 0.0129(16) 0.0217(16) 0.0331(16) -0.0030(12) 0.0093(12) -0.0063(13)
O1 0.0225(17) 0.0222(16) 0.0203(15) -0.0026(11) -0.0067(12) 0.0013(13)
N4 0.0148(18) 0.0127(17) 0.0092(15) 0.0013(11) 0.0036(12) 0.0009(14)
N5 0.0178(19) 0.0109(17) 0.0084(14) 0.0009(11) 0.0043(12) 0.0014(14)
N2 0.0168(18) 0.0157(17) 0.0062(13) 0.0002(11) 0.0043(12) 0.0029(14)
N6 0.0105(17) 0.0118(16) 0.0102(14) -0.0008(11) 0.0032(12) 0.0031(13)
N3 0.0135(18) 0.0158(18) 0.0100(14) -0.0029(12) 0.0050(12) 0.0005(14)
N1 0.023(2) 0.0175(18) 0.0099(15) 0.0016(12) 0.0065(13) 0.0083(15)
C1 0.008(2) 0.0103(19) 0.0119(17) -0.0025(13) 0.0014(13) -0.0032(16)
C2 0.012(2) 0.0087(18) 0.0137(17) 0.0002(13) 0.0011(14) -0.0004(16)
C3 0.013(2) 0.013(2) 0.0110(17) 0.0000(14) 0.0006(14) -0.0024(16)
OW2A 0.024(3) 0.027(3) 0.0115(18) 0.0008(18) 0.0024(17) 0.0110(19)
OW2B 0.024(3) 0.027(3) 0.0115(18) 0.0008(18) 0.0024(17) 0.0110(19)

loop_
_atom_type_symbol
_atom_type_description
_atom_type_scat_dispersion_real
_atom_type_scat_dispersion_imag
_atom_type_scat_source
C C 0.0033 0.0016 'International Tables Vol C Tables 4.2.6.8 and 6.1.1.4'
H H 0.0000 0.0000 'International Tables Vol C Tables 4.2.6.8 and 6.1.1.4'
Cl Cl 0.1484 0.1585 'International Tables Vol C Tables 4.2.6.8 and 6.1.1.4'
N N 0.0061 0.0033 'International Tables Vol C Tables 4.2.6.8 and 6.1.1.4'
O O 0.0106 0.0060 'International Tables Vol C Tables 4.2.6.8 and 6.1.1.4'

loop_
_geom_angle_atom_site_label_1
_geom_angle_atom_site_label_2
_geom_angle_atom_site_label_3
_geom_angle
O8 Cl2 O9 110.46(16)
O8 Cl2 O7 110.40(16)
O9 Cl2 O7 108.99(15)
O8 Cl2 O6 110.18(16)
O9 Cl2 O6 108.62(15)
O7 Cl2 O6 108.13(16)
O3 Cl1 O2 110.04(17)
O3 Cl1 O1 109.70(17)
O2 Cl1 O1 109.68(17)
O3 Cl1 O4 110.45(17)
O2 Cl1 O4 108.07(16)
O1 Cl1 O4 108.86(16)
H1WA O1W H1WB 104.5
H2WA O2W H2WB 104.5
C3 N4 C2 106.3(3)
C3 N4 H4 126.9
C2 N4 H4 126.9
C1 N5 N6 115.3(3)
C1 N5 H5 122.3
N6 N5 H5 122.3
C3 N2 N3 112.0(3)
C3 N2 H2 124.0
N3 N2 H2 124.0
N5 N6 H6A 109.5
N5 N6 H6B 109.5
H6A N6 H6B 109.5
N5 N6 H6C 109.5
H6A N6 H6C 109.5
H6B N6 H6C 109.5
C2 N3 N2 102.8(3)
C3 N1 H1A 120.0
C3 N1 H1B 120.0
H1A N1 H1B 120.0
O5 C1 N5 123.9(3)
O5 C1 C2 120.5(3)
N5 C1 C2 115.6(3)
N3 C2 N4 112.8(3)
N3 C2 C1 125.5(3)
N4 C2 C1 121.7(3)
N1 C3 N2 126.9(3)
N1 C3 N4 127.0(3)
N2 C3 N4 106.1(3)
H2A1 OW2A H2A2 103.8
H2B1 OW2B H2B2 96.3

loop_
_geom_bond_atom_site_label_1
_geom_bond_atom_site_label_2
_geom_bond_distance
Cl2 O8 1.423(3)
Cl2 O9 1.443(3)
Cl2 O7 1.444(3)
Cl2 O6 1.463(3)
Cl1 O3 1.421(3)
Cl1 O2 1.443(3)
Cl1 O1 1.447(3)
Cl1 O4 1.452(3)
O5 C1 1.239(4)
O1W H1WA 0.8700
O1W H1WB 0.8700
O2W H2WA 0.8698
O2W H2WB 0.8700
N4 C3 1.350(4)
N4 C2 1.364(5)
N4 H4 0.8800
N5 C1 1.334(5)
N5 N6 1.424(4)
N5 H5 0.8800
N2 C3 1.337(5)
N2 N3 1.379(4)
N2 H2 0.8800
N6 H6A 0.9100
N6 H6B 0.9100
N6 H6C 0.9100
N3 C2 1.313(5)
N1 C3 1.319(5)
N1 H1A 0.8800
N1 H1B 0.8800
C1 C2 1.475(5)
OW2A H2A1 0.8820
OW2A H2A2 0.8878
OW2B H2B1 0.9001
OW2B H2B2 0.9851
